data_7120434
loop_
_publ_author_name
'Mamada, Masashi'
'Minami, Tsuyoshi'
'Katagiri, Hiroshi'
'Omiya, Takafumi'
'Tokito, Shizuo'

_publ_section_title
;
 One-step, green synthesis of a supramolecular organogelator based on
 mellitic triimide for the recognition of aromatic compounds
;
_journal_name_full 'Chem. Commun.'
_journal_paper_doi 10.1039/C7CC04876A
_journal_year 2017
_chemical_formula_moiety 'C33 H21 N3 O6, C6 H7 N'
_chemical_formula_sum 'C39 H28 N4 O6'
_chemical_formula_weight 648.65
_chemical_name_systematic
; 
 ? 
;
_space_group_crystal_system trigonal
_space_group_IT_number 148
_space_group_name_Hall '-R 3'
_space_group_name_H-M_alt 'R -3 :H'
_symmetry_space_group_name_Hall '-R 3'
_symmetry_space_group_name_H-M 'R -3 :H'
_atom_sites_solution_hydrogens geom
_atom_sites_solution_primary direct
_atom_sites_solution_secondary difmap
_audit_creation_method SHELXL-97
_audit_update_record
;
2017-06-22 deposited with the CCDC.
2017-07-11 downloaded from the CCDC.
;
_cell_angle_alpha 90.00
_cell_angle_beta 90.00
_cell_angle_gamma 120.00
_cell_formula_units_Z 6
_cell_length_a 11.279(8)
_cell_length_b 11.279(8)
_cell_length_c 42.69(3)
_cell_measurement_reflns_used 7045
_cell_measurement_temperature 93(2)
_cell_measurement_theta_max 30.4
_cell_measurement_theta_min 2.1
_cell_volume 4703(6)
_computing_cell_refinement 'CrystalClear (Rigaku Inc., 2008)'
_computing_data_collection 'CrystalClear (Rigaku Inc., 2008)'
_computing_data_reduction 'CrystalClear (Rigaku Inc., 2008)'
_computing_molecular_graphics 'PLATON (Spek, 2009)'
_computing_publication_material 'Yadokari-XG 2009 (Wakita, Kabuto et al., 2009)'
_computing_structure_refinement 'SHELXL-97 (Sheldrick, 2008)'
_computing_structure_solution 'SHELXS-97 (Sheldrick, 2008)'
_diffrn_ambient_temperature 93(2)
_diffrn_detector_area_resol_mean 28.5714
_diffrn_measured_fraction_theta_full 0.975
_diffrn_measured_fraction_theta_max 0.975
_diffrn_measurement_device 'Rigaku Saturn'
_diffrn_measurement_method \w
_diffrn_radiation_detector CCD
_diffrn_radiation_monochromator 'Graphite Monochromator'
_diffrn_radiation_source 'Rotating Anode'
_diffrn_radiation_type MoK\a
_diffrn_radiation_wavelength 0.71075
_diffrn_reflns_av_R_equivalents 0.0397
_diffrn_reflns_av_sigmaI/netI 0.0228
_diffrn_reflns_limit_h_max 13
_diffrn_reflns_limit_h_min -13
_diffrn_reflns_limit_k_max 13
_diffrn_reflns_limit_k_min -13
_diffrn_reflns_limit_l_max 51
_diffrn_reflns_limit_l_min -51
_diffrn_reflns_number 13494
_diffrn_reflns_theta_full 25.50
_diffrn_reflns_theta_max 25.50
_diffrn_reflns_theta_min 3.89
_exptl_absorpt_coefficient_mu 0.094
_exptl_absorpt_correction_T_max 1.000
_exptl_absorpt_correction_T_min 0.733
_exptl_absorpt_correction_type multi-scan
_exptl_absorpt_process_details '(REQAB; Jacobson, 1998)'
_exptl_crystal_colour Orange
_exptl_crystal_density_diffrn 1.374
_exptl_crystal_density_method 'not measured'
_exptl_crystal_description Prism
_exptl_crystal_F_000 2028
_exptl_crystal_size_max 0.30
_exptl_crystal_size_mid 0.30
_exptl_crystal_size_min 0.08
_refine_diff_density_max 0.289
_refine_diff_density_min -0.279
_refine_diff_density_rms 0.040
_refine_ls_extinction_method none
_refine_ls_goodness_of_fit_ref 1.122
_refine_ls_hydrogen_treatment mixed
_refine_ls_matrix_type full
_refine_ls_number_parameters 178
_refine_ls_number_reflns 1905
_refine_ls_number_restraints 36
_refine_ls_restrained_S_all 1.112
_refine_ls_R_factor_all 0.0629
_refine_ls_R_factor_gt 0.0582
_refine_ls_shift/su_max 0.000
_refine_ls_shift/su_mean 0.000
_refine_ls_structure_factor_coef Fsqd
_refine_ls_weighting_details 'calc w=1/[\s^2^(Fo^2^)+(0.0896P)^2^+6.5298P] where P=(Fo^2^+2Fc^2^)/3'
_refine_ls_weighting_scheme calc
_refine_ls_wR_factor_gt 0.1589
_refine_ls_wR_factor_ref 0.1632
_reflns_number_gt 1811
_reflns_number_total 1905
_reflns_threshold_expression >2sigma(I)
_cod_data_source_file c7cc04876a2.cif
_cod_data_source_block H-aniline
_cod_depositor_comments
;
The following automatic conversions were performed:

'_exptl_absorpt_correction_type' value 'Multi-scan' changed to
'multi-scan' according to
/home/data/users/saulius/crontab/automatic-downloads/rss-feeds/RSC/lib/dictionaries/cif_core.dic
dictionary named 'cif_core.dic' version 2.4.2 from 2011-04-26.

Automatic conversion script
Id: cif_fix_values 4973 2017-02-22 13:04:09Z antanas 
;
_cod_database_code 7120434

loop_
_symmetry_equiv_pos_as_xyz
'x, y, z'
'-y, x-y, z'
'-x+y, -x, z'
'x+2/3, y+1/3, z+1/3'
'-y+2/3, x-y+1/3, z+1/3'
'-x+y+2/3, -x+1/3, z+1/3'
'x+1/3, y+2/3, z+2/3'
'-y+1/3, x-y+2/3, z+2/3'
'-x+y+1/3, -x+2/3, z+2/3'
'-x, -y, -z'
'y, -x+y, -z'
'x-y, x, -z'
'-x+2/3, -y+1/3, -z+1/3'
'y+2/3, -x+y+1/3, -z+1/3'
'x-y+2/3, x+1/3, -z+1/3'
'-x+1/3, -y+2/3, -z+2/3'
'y+1/3, -x+y+2/3, -z+2/3'
'x-y+1/3, x+2/3, -z+2/3'

loop_
_atom_site_label
_atom_site_type_symbol
_atom_site_fract_x
_atom_site_fract_y
_atom_site_fract_z
_atom_site_U_iso_or_equiv
_atom_site_adp_type
_atom_site_occupancy
_atom_site_symmetry_multiplicity
_atom_site_calc_flag
_atom_site_refinement_flags
_atom_site_disorder_assembly
_atom_site_disorder_group
C1 C 0.8098(2) 0.4125(2) 0.13446(4) 0.0199(5) Uani 1 1 d . . .
C2 C 0.9623(2) 0.4683(2) 0.13137(5) 0.0235(5) Uani 1 1 d . . .
N1 N 0.97854(17) 0.35306(18) 0.12918(4) 0.0243(4) Uani 1 1 d . . .
C3 C 0.8548(2) 0.2287(2) 0.13172(4) 0.0221(5) Uani 1 1 d . . .
C4 C 0.7451(2) 0.2680(2) 0.13440(4) 0.0206(5) Uani 1 1 d . . .
O1 O 1.05482(15) 0.58651(16) 0.13073(4) 0.0310(4) Uani 1 1 d . . .
O2 O 0.84444(16) 0.11614(16) 0.13168(3) 0.0278(4) Uani 1 1 d . . .
C5 C 1.1115(2) 0.3610(2) 0.12336(5) 0.0272(5) Uani 1 1 d . . .
H5 H 1.1138 0.2852 0.1345 0.033 Uiso 1 1 calc R . .
H5A H 1.1862 0.4484 0.1318 0.033 Uiso 1 1 calc R . .
C6 C 1.1346(2) 0.3519(2) 0.08845(5) 0.0263(5) Uani 1 1 d . . .
C7 C 1.1611(2) 0.4607(3) 0.06835(5) 0.0335(6) Uani 1 1 d . . .
H7 H 1.1671 0.5418 0.0766 0.040 Uiso 1 1 calc R . .
C8 C 1.1786(3) 0.4509(3) 0.03624(6) 0.0394(6) Uani 1 1 d . . .
H8 H 1.1946 0.5244 0.0227 0.047 Uiso 1 1 calc R . .
C9 C 1.1728(2) 0.3338(3) 0.02401(5) 0.0391(6) Uani 1 1 d . . .
H9 H 1.1865 0.3278 0.0022 0.047 Uiso 1 1 calc R . .
C10 C 1.1469(3) 0.2256(3) 0.04381(6) 0.0394(6) Uani 1 1 d . . .
H10 H 1.1423 0.1453 0.0355 0.047 Uiso 1 1 calc R . .
C11 C 1.1275(2) 0.2345(3) 0.07593(5) 0.0319(6) Uani 1 1 d . . .
H11 H 1.1095 0.1600 0.0893 0.038 Uiso 1 1 calc R . .
C12 C 0.7106(9) 0.4264(5) 0.05612(10) 0.0357(11) Uani 0.33 1 d PGU A -1
C13 C 0.8072(7) 0.3842(7) 0.05569(14) 0.0364(11) Uani 0.33 1 d PGU A -1
H13 H 0.9019 0.4499 0.0570 0.044 Uiso 0.33 1 calc PR A -1
C14 C 0.7651(8) 0.2457(7) 0.05334(13) 0.0372(11) Uani 0.33 1 d PGU A -1
H14 H 0.8310 0.2168 0.0530 0.045 Uiso 0.33 1 calc PR A -1
C15 C 0.6264(9) 0.1496(5) 0.05142(12) 0.0367(11) Uani 0.33 1 d PGU A -1
H15 H 0.5977 0.0549 0.0498 0.044 Uiso 0.33 1 calc PR A -1
C16 C 0.5299(7) 0.1918(7) 0.05185(13) 0.0363(11) Uani 0.33 1 d PGU A -1
H16 H 0.4352 0.1261 0.0505 0.044 Uiso 0.33 1 calc PR A -1
C17 C 0.5720(8) 0.3303(7) 0.05420(11) 0.0353(11) Uani 0.33 1 d PGU A -1
H17 H 0.5060 0.3591 0.0545 0.042 Uiso 0.33 1 calc PR A -1
N2 N 0.7537(9) 0.5637(8) 0.06234(16) 0.0492(19) Uani 0.33 1 d P A -1
H2 H 0.8408 0.6220 0.0659 0.074 Uiso 0.33 1 calc PR A -1
H2A H 0.6937 0.5920 0.0627 0.074 Uiso 0.33 1 calc PR A -1

loop_
_atom_site_aniso_label
_atom_site_aniso_U_11
_atom_site_aniso_U_22
_atom_site_aniso_U_33
_atom_site_aniso_U_23
_atom_site_aniso_U_13
_atom_site_aniso_U_12
C1 0.0216(11) 0.0217(11) 0.0162(9) -0.0004(7) -0.0004(7) 0.0106(9)
C2 0.0231(11) 0.0238(12) 0.0218(10) -0.0004(8) -0.0013(8) 0.0104(10)
N1 0.0198(9) 0.0276(10) 0.0272(9) -0.0004(7) 0.0013(7) 0.0130(8)
C3 0.0249(11) 0.0271(12) 0.0169(9) -0.0004(8) 0.0002(7) 0.0149(10)
C4 0.0240(11) 0.0239(11) 0.0163(9) 0.0011(7) 0.0018(7) 0.0138(9)
O1 0.0227(9) 0.0263(9) 0.0387(9) 0.0006(6) 0.0010(6) 0.0083(7)
O2 0.0326(9) 0.0276(9) 0.0288(8) -0.0006(6) 0.0009(6) 0.0193(7)
C5 0.0219(11) 0.0350(13) 0.0284(11) -0.0011(9) -0.0002(8) 0.0170(10)
C6 0.0170(11) 0.0324(12) 0.0282(11) -0.0007(9) -0.0011(8) 0.0113(9)
C7 0.0296(13) 0.0340(13) 0.0350(12) 0.0009(10) 0.0017(9) 0.0146(11)
C8 0.0347(14) 0.0419(15) 0.0354(13) 0.0093(11) 0.0025(10) 0.0144(12)
C9 0.0359(14) 0.0492(16) 0.0274(12) -0.0030(11) 0.0020(10) 0.0175(13)
C10 0.0391(15) 0.0457(15) 0.0344(13) -0.0071(11) 0.0016(10) 0.0220(12)
C11 0.0288(12) 0.0370(13) 0.0326(12) 0.0010(10) 0.0020(9) 0.0185(11)
C12 0.0464(18) 0.047(4) 0.0244(14) -0.0046(16) -0.0040(17) 0.032(3)
C13 0.0469(18) 0.048(4) 0.0248(14) -0.0045(15) -0.0042(17) 0.032(3)
C14 0.0472(18) 0.049(4) 0.0250(15) -0.0046(15) -0.0036(17) 0.031(3)
C15 0.0469(18) 0.048(4) 0.0249(15) -0.0050(15) -0.0033(17) 0.031(3)
C16 0.0463(18) 0.048(4) 0.0248(14) -0.0044(15) -0.0032(17) 0.031(3)
C17 0.0460(18) 0.047(4) 0.0245(14) -0.0047(15) -0.0034(17) 0.032(3)
N2 0.058(5) 0.041(4) 0.050(4) -0.004(3) -0.002(3) 0.025(4)

loop_
_atom_type_symbol
_atom_type_description
_atom_type_scat_dispersion_real
_atom_type_scat_dispersion_imag
_atom_type_scat_source
C C 0.0033 0.0016 'International Tables Vol C Tables 4.2.6.8 and 6.1.1.4'
H H 0.0000 0.0000 'International Tables Vol C Tables 4.2.6.8 and 6.1.1.4'
N N 0.0061 0.0033 'International Tables Vol C Tables 4.2.6.8 and 6.1.1.4'
O O 0.0106 0.0060 'International Tables Vol C Tables 4.2.6.8 and 6.1.1.4'

loop_
_geom_angle_atom_site_label_1
_geom_angle_atom_site_label_2
_geom_angle_atom_site_label_3
_geom_angle
_geom_angle_site_symmetry_1
C4 C1 C4 120.3(2) 2_655
C4 C1 C2 131.70(18) 2_655
C4 C1 C2 107.71(17) .
O1 C2 N1 125.21(19) .
O1 C2 C1 129.2(2) .
N1 C2 C1 105.56(17) .
C3 N1 C2 113.29(16) .
C3 N1 C5 123.04(18) .
C2 N1 C5 123.62(17) .
O2 C3 N1 124.90(18) .
O2 C3 C4 129.84(19) .
N1 C3 C4 105.26(16) .
C1 C4 C1 119.7(2) 3_665
C1 C4 C3 132.01(18) 3_665
C1 C4 C3 108.11(17) .
N1 C5 C6 111.26(17) .
N1 C5 H5 109.4 .
C6 C5 H5 109.4 .
N1 C5 H5A 109.4 .
C6 C5 H5A 109.4 .
H5 C5 H5A 108.0 .
C11 C6 C7 118.9(2) .
C11 C6 C5 120.6(2) .
C7 C6 C5 120.5(2) .
C8 C7 C6 120.5(2) .
C8 C7 H7 119.8 .
C6 C7 H7 119.8 .
C9 C8 C7 120.2(2) .
C9 C8 H8 119.9 .
C7 C8 H8 119.9 .
C10 C9 C8 119.6(2) .
C10 C9 H9 120.2 .
C8 C9 H9 120.2 .
C9 C10 C11 120.3(2) .
C9 C10 H10 119.9 .
C11 C10 H10 119.9 .
C6 C11 C10 120.5(2) .
C6 C11 H11 119.8 .
C10 C11 H11 119.8 .
C13 C12 C17 120.0 .
C13 C12 N2 119.0(6) .
C17 C12 N2 120.5(6) .
C12 C13 C14 120.0 .
C12 C13 H13 120.0 .
C14 C13 H13 120.0 .
C15 C14 C13 120.0 .
C15 C14 H14 120.0 .
C13 C14 H14 120.0 .
C14 C15 C16 120.0 .
C14 C15 H15 120.0 .
C16 C15 H15 120.0 .
C17 C16 C15 120.0 .
C17 C16 H16 120.0 .
C15 C16 H16 120.0 .
C16 C17 C12 120.0 .
C16 C17 H17 120.0 .
C12 C17 H17 120.0 .
C12 N2 H2 120.0 .
C12 N2 H2A 120.0 .
H2 N2 H2A 120.0 .

loop_
_geom_bond_atom_site_label_1
_geom_bond_atom_site_label_2
_geom_bond_distance
_geom_bond_site_symmetry_2
C1 C4 1.393(3) 2_655
C1 C4 1.414(3) .
C1 C2 1.513(3) .
C2 O1 1.215(3) .
C2 N1 1.403(3) .
N1 C3 1.403(3) .
N1 C5 1.478(3) .
C3 O2 1.215(3) .
C3 C4 1.514(3) .
C4 C1 1.393(3) 3_665
C5 C6 1.525(3) .
C5 H5 0.9900 .
C5 H5A 0.9900 .
C6 C11 1.392(3) .
C6 C7 1.402(3) .
C7 C8 1.397(3) .
C7 H7 0.9500 .
C8 C9 1.391(4) .
C8 H8 0.9500 .
C9 C10 1.390(4) .
C9 H9 0.9500 .
C10 C11 1.400(3) .
C10 H10 0.9500 .
C11 H11 0.9500 .
C12 C13 1.3900 .
C12 C17 1.3900 .
C12 N2 1.398(8) .
C13 C14 1.3900 .
C13 H13 0.9500 .
C14 C15 1.3900 .
C14 H14 0.9500 .
C15 C16 1.3900 .
C15 H15 0.9500 .
C16 C17 1.3900 .
C16 H16 0.9500 .
C17 H17 0.9500 .
N2 H2 0.8800 .
N2 H2A 0.8800 .

loop_
_geom_torsion_atom_site_label_1
_geom_torsion_atom_site_label_2
_geom_torsion_atom_site_label_3
_geom_torsion_atom_site_label_4
_geom_torsion
_geom_torsion_site_symmetry_1
_geom_torsion_site_symmetry_4
C4 C1 C2 O1 7.0(4) 2_655 .
C4 C1 C2 O1 -179.3(2) . .
C4 C1 C2 N1 -172.79(19) 2_655 .
C4 C1 C2 N1 0.9(2) . .
O1 C2 N1 C3 177.80(19) . .
C1 C2 N1 C3 -2.4(2) . .
O1 C2 N1 C5 -4.8(3) . .
C1 C2 N1 C5 175.05(17) . .
C2 N1 C3 O2 -177.08(18) . .
C5 N1 C3 O2 5.5(3) . .
C2 N1 C3 C4 2.8(2) . .
C5 N1 C3 C4 -174.64(16) . .
C4 C1 C4 C1 -0.4(4) 2_655 3_665
C2 C1 C4 C1 -174.89(13) . 3_665
C4 C1 C4 C3 175.27(13) 2_655 .
C2 C1 C4 C3 0.7(2) . .
O2 C3 C4 C1 -7.3(3) . 3_665
N1 C3 C4 C1 172.80(19) . 3_665
O2 C3 C4 C1 177.77(19) . .
N1 C3 C4 C1 -2.1(2) . .
C3 N1 C5 C6 84.8(2) . .
C2 N1 C5 C6 -92.4(2) . .
N1 C5 C6 C11 -108.1(2) . .
N1 C5 C6 C7 70.9(3) . .
C11 C6 C7 C8 0.7(3) . .
C5 C6 C7 C8 -178.3(2) . .
C6 C7 C8 C9 -1.3(4) . .
C7 C8 C9 C10 1.2(4) . .
C8 C9 C10 C11 -0.4(4) . .
C7 C6 C11 C10 0.1(3) . .
C5 C6 C11 C10 179.1(2) . .
C9 C10 C11 C6 -0.3(4) . .
C17 C12 C13 C14 0.0 . .
N2 C12 C13 C14 172.2(5) . .
C12 C13 C14 C15 0.0 . .
C13 C14 C15 C16 0.0 . .
C14 C15 C16 C17 0.0 . .
C15 C16 C17 C12 0.0 . .
C13 C12 C17 C16 0.0 . .
N2 C12 C17 C16 -172.1(5) . .
